data_2227427
loop_
_publ_author_name
'Hrib, Cristian G.'
'Blaurock, Steffen'
'Edelmann, Frank T.'

_publ_section_title
;
 Bis(1<i>H</i>-pyrazole-\k<i>N</i>^2^)bis(2,4,6-triisopropylbenzoato-\k<i>O</i>)cobalt(II)
;
_journal_issue 11
_journal_name_full 'Acta Crystallographica Section E'
_journal_page_first m1387
_journal_paper_doi 10.1107/S1600536810039553
_journal_volume 66
_journal_year 2010
_chemical_formula_iupac '[Co (C16 H23 O2)2 (C3 H4 N2)2]'
_chemical_formula_moiety 'C38 H54 Co N4 O4'
_chemical_formula_sum 'C38 H54 Co N4 O4'
_chemical_formula_weight 689.78
_chemical_name_systematic
;
Bis(1<i>H</i>-pyrazole-\k<i>N</i>^3^)bis(2,4,6-triisopropylbenzoato-
\k<i>O</i>)cobalt(II)
;
_space_group_IT_number 60
_symmetry_cell_setting orthorhombic
_symmetry_space_group_name_Hall '-P 2n 2ab'
_symmetry_space_group_name_H-M 'P b c n'
_atom_sites_solution_hydrogens geom
_atom_sites_solution_primary direct
_atom_sites_solution_secondary difmap
_audit_creation_method SHELXL-97
_cell_angle_alpha 90.00
_cell_angle_beta 90.00
_cell_angle_gamma 90.00
_cell_formula_units_Z 4
_cell_length_a 9.6146(19)
_cell_length_b 12.792(3)
_cell_length_c 31.275(6)
_cell_measurement_reflns_used 25
_cell_measurement_temperature 153(2)
_cell_measurement_theta_max 25
_cell_measurement_theta_min 15
_cell_volume 3846.5(14)
_computing_cell_refinement 'DIF4 (Stoe & Cie, 1992)'
_computing_data_collection 'DIF4 (Stoe & Cie, 1992)'
_computing_data_reduction 'REDU4 (Stoe & Cie, 1992)'
_computing_molecular_graphics 'XP (Sheldrick, 2008)'
_computing_publication_material 'SHELXL97 (Sheldrick, 2008)'
_computing_structure_refinement 'SHELXL97 (Sheldrick, 2008)'
_computing_structure_solution 'SHELXS97 (Sheldrick, 2008)'
_diffrn_ambient_temperature 153(2)
_diffrn_measured_fraction_theta_full 1.000
_diffrn_measured_fraction_theta_max 1.000
_diffrn_measurement_device_type 'Stoe STADI4'
_diffrn_measurement_method omega-theta-scans
_diffrn_radiation_monochromator graphite
_diffrn_radiation_source 'fine-focus sealed tube'
_diffrn_radiation_type MoK\a
_diffrn_radiation_wavelength 0.71073
_diffrn_reflns_av_R_equivalents 0.0709
_diffrn_reflns_av_sigmaI/netI 0.0736
_diffrn_reflns_limit_h_max 11
_diffrn_reflns_limit_h_min -11
_diffrn_reflns_limit_k_max 0
_diffrn_reflns_limit_k_min -15
_diffrn_reflns_limit_l_max 0
_diffrn_reflns_limit_l_min -37
_diffrn_reflns_number 6256
_diffrn_reflns_theta_full 24.97
_diffrn_reflns_theta_max 24.97
_diffrn_reflns_theta_min 2.49
_diffrn_standards_decay_% 3
_diffrn_standards_interval_time 120
_diffrn_standards_number 3
_exptl_absorpt_coefficient_mu 0.488
_exptl_absorpt_correction_T_max 0.9529
_exptl_absorpt_correction_T_min 0.6964
_exptl_absorpt_correction_type psi-scan
_exptl_absorpt_process_details
;
(North <i>et al.</i>, 1968)
;
_exptl_crystal_colour violet
_exptl_crystal_density_diffrn 1.191
_exptl_crystal_density_method 'not measured'
_exptl_crystal_description platelet
_exptl_crystal_F_000 1476
_exptl_crystal_size_max 0.80
_exptl_crystal_size_mid 0.50
_exptl_crystal_size_min 0.10
_refine_diff_density_max 0.433
_refine_diff_density_min -0.482
_refine_ls_extinction_method none
_refine_ls_goodness_of_fit_ref 1.085
_refine_ls_hydrogen_treatment constr
_refine_ls_matrix_type full
_refine_ls_number_parameters 213
_refine_ls_number_reflns 3378
_refine_ls_number_restraints 0
_refine_ls_restrained_S_all 1.085
_refine_ls_R_factor_all 0.1257
_refine_ls_R_factor_gt 0.0666
_refine_ls_shift/su_max 0.000
_refine_ls_shift/su_mean 0.000
_refine_ls_structure_factor_coef Fsqd
_refine_ls_weighting_details 'calc w=1/[\s^2^(Fo^2^)+(0.0566P)^2^+5.5300P] where P=(Fo^2^+2Fc^2^)/3'
_refine_ls_weighting_scheme calc
_refine_ls_wR_factor_gt 0.1418
_refine_ls_wR_factor_ref 0.1725
_reflns_number_gt 2073
_reflns_number_total 3378
_reflns_threshold_expression >2sigma(I)
_cod_data_source_file fj2344.cif
_cod_data_source_block I
_cod_original_cell_volume 3846.5(13)
_cod_database_code 2227427
_cod_database_fobs_code 2227427

loop_
_symmetry_equiv_pos_as_xyz
'x, y, z'
'-x+1/2, -y+1/2, z+1/2'
'-x, y, -z+1/2'
'x+1/2, -y+1/2, -z'
'-x, -y, -z'
'x-1/2, y-1/2, -z-1/2'
'x, -y, z-1/2'
'-x-1/2, y-1/2, z'

loop_
_atom_site_type_symbol
_atom_site_label
_atom_site_fract_x
_atom_site_fract_y
_atom_site_fract_z
_atom_site_U_iso_or_equiv
_atom_site_adp_type
_atom_site_calc_flag
_atom_site_refinement_flags
_atom_site_occupancy
_atom_site_disorder_assembly
_atom_site_disorder_group
Co Co1 0.0000 0.38310(6) 0.2500 0.0350(3) Uani d S 1 . .
O O1 0.0464(3) 0.4910(2) 0.20630(10) 0.0408(8) Uani d . 1 . .
O O2 0.0446(4) 0.3536(2) 0.16381(11) 0.0516(9) Uani d . 1 . .
N N1 0.1650(4) 0.2895(3) 0.25715(12) 0.0407(9) Uani d . 1 . .
N N2 0.2189(6) 0.2259(4) 0.22795(17) 0.0756(15) Uani d . 1 . .
H H2 0.1940 0.2265 0.2009 0.091 Uiso calc R 1 . .
C C1 0.1346(5) 0.5130(4) 0.13559(15) 0.0406(11) Uani d . 1 . .
C C2 0.2789(5) 0.5234(4) 0.13413(17) 0.0514(13) Uani d . 1 . .
C C3 0.3346(6) 0.5847(5) 0.1010(2) 0.0731(18) Uani d . 1 . .
H H3 0.4323 0.5955 0.0999 0.088 Uiso calc R 1 . .
C C4 0.2509(7) 0.6304(5) 0.0697(2) 0.0778(19) Uani d . 1 . .
C C5 0.1112(7) 0.6181(5) 0.07273(19) 0.0701(17) Uani d . 1 . .
H H5 0.0537 0.6506 0.0519 0.084 Uiso calc R 1 . .
C C6 0.0485(5) 0.5603(4) 0.10495(16) 0.0501(13) Uani d . 1 . .
C C7 0.3722(6) 0.4637(5) 0.16474(19) 0.0630(16) Uani d . 1 . .
H H7A 0.3170 0.4485 0.1911 0.076 Uiso calc R 1 . .
C C8 0.4125(7) 0.3596(5) 0.1447(2) 0.090(2) Uani d . 1 . .
H H8A 0.3282 0.3214 0.1365 0.135 Uiso calc R 1 . .
H H8B 0.4656 0.3182 0.1654 0.135 Uiso calc R 1 . .
H H8C 0.4696 0.3722 0.1193 0.135 Uiso calc R 1 . .
C C9 0.5041(7) 0.5219(6) 0.1784(3) 0.099(2) Uani d . 1 . .
H H9A 0.4785 0.5884 0.1918 0.149 Uiso calc R 1 . .
H H9B 0.5622 0.5354 0.1532 0.149 Uiso calc R 1 . .
H H9C 0.5561 0.4791 0.1989 0.149 Uiso calc R 1 . .
C C10 0.3147(9) 0.6955(6) 0.0337(3) 0.113(3) Uani d . 1 . .
H H10A 0.2387 0.6935 0.0119 0.135 Uiso calc R 1 . .
C C11 0.4247(10) 0.6439(8) 0.0113(3) 0.143(4) Uani d . 1 . .
H H11A 0.4581 0.6889 -0.0119 0.214 Uiso calc R 1 . .
H H11B 0.3901 0.5780 -0.0007 0.214 Uiso calc R 1 . .
H H11C 0.5013 0.6293 0.0311 0.214 Uiso calc R 1 . .
C C12 0.3206(11) 0.8054(6) 0.0431(2) 0.134(4) Uani d . 1 . .
H H12A 0.3590 0.8429 0.0185 0.200 Uiso calc R 1 . .
H H12B 0.3800 0.8170 0.0681 0.200 Uiso calc R 1 . .
H H12C 0.2266 0.8313 0.0491 0.200 Uiso calc R 1 . .
C C13 -0.1072(6) 0.5466(4) 0.10610(17) 0.0563(14) Uani d . 1 . .
H H13A -0.1330 0.5261 0.1359 0.068 Uiso calc R 1 . .
C C14 -0.1865(6) 0.6474(5) 0.0955(2) 0.079(2) Uani d . 1 . .
H H14A -0.1570 0.7032 0.1150 0.118 Uiso calc R 1 . .
H H14B -0.2866 0.6353 0.0988 0.118 Uiso calc R 1 . .
H H14C -0.1666 0.6680 0.0659 0.118 Uiso calc R 1 . .
C C15 -0.1521(8) 0.4578(6) 0.0765(2) 0.106(3) Uani d . 1 . .
H H15A -0.1009 0.3941 0.0839 0.160 Uiso calc R 1 . .
H H15B -0.1320 0.4769 0.0468 0.160 Uiso calc R 1 . .
H H15C -0.2521 0.4455 0.0798 0.160 Uiso calc R 1 . .
C C16 0.2320(6) 0.2617(4) 0.29427(18) 0.0594(15) Uani d . 1 . .
H H16 0.2176 0.2921 0.3216 0.071 Uiso calc R 1 . .
C C17 0.3225(6) 0.1830(4) 0.2852(2) 0.0651(17) Uani d . 1 . .
H H17 0.3820 0.1489 0.3050 0.078 Uiso calc R 1 . .
C C18 0.3129(4) 0.1623(3) 0.24355(14) 0.0316(10) Uani d . 1 . .
H H18 0.3642 0.1113 0.2281 0.038 Uiso calc R 1 . .
C C19 0.0713(5) 0.4460(4) 0.16973(15) 0.0375(11) Uani d . 1 . .

loop_
_atom_site_aniso_label
_atom_site_aniso_U_11
_atom_site_aniso_U_22
_atom_site_aniso_U_33
_atom_site_aniso_U_12
_atom_site_aniso_U_13
_atom_site_aniso_U_23
Co1 0.0309(4) 0.0278(4) 0.0463(5) 0.000 0.0002(4) 0.000
O1 0.0410(18) 0.0424(18) 0.0391(18) 0.0000(14) 0.0033(15) 0.0010(15)
O2 0.060(2) 0.0385(19) 0.057(2) -0.0102(16) 0.0027(17) -0.0018(16)
N1 0.040(2) 0.0349(19) 0.048(3) 0.0090(17) -0.0004(19) -0.0039(19)
N2 0.079(4) 0.069(3) 0.079(4) -0.004(3) 0.001(3) -0.002(3)
C1 0.044(3) 0.039(3) 0.038(3) 0.000(2) 0.008(2) 0.002(2)
C2 0.044(3) 0.052(3) 0.059(3) 0.003(2) 0.014(3) 0.004(3)
C3 0.055(4) 0.070(4) 0.095(5) -0.005(3) 0.033(4) 0.012(4)
C4 0.079(4) 0.065(4) 0.090(5) 0.014(3) 0.038(4) 0.032(4)
C5 0.071(4) 0.077(4) 0.063(4) 0.021(3) 0.020(3) 0.030(3)
C6 0.058(3) 0.048(3) 0.045(3) 0.003(3) 0.006(3) 0.010(3)
C7 0.042(3) 0.079(4) 0.068(4) -0.001(3) 0.002(3) 0.006(3)
C8 0.081(5) 0.082(5) 0.107(6) 0.023(4) -0.008(4) 0.011(4)
C9 0.049(3) 0.116(6) 0.133(7) -0.003(4) -0.013(4) -0.012(5)
C10 0.113(6) 0.087(6) 0.138(7) 0.013(5) 0.071(6) 0.051(5)
C11 0.138(8) 0.177(10) 0.113(7) 0.020(7) 0.069(6) 0.060(7)
C12 0.221(11) 0.100(6) 0.079(5) -0.080(7) 0.038(6) 0.004(5)
C13 0.052(3) 0.069(4) 0.048(3) 0.002(3) 0.000(3) 0.008(3)
C14 0.054(4) 0.099(5) 0.084(5) 0.023(4) 0.002(3) 0.025(4)
C15 0.076(5) 0.121(7) 0.122(7) -0.009(5) -0.014(5) -0.031(5)
C16 0.054(3) 0.069(4) 0.055(3) 0.024(3) -0.008(3) -0.007(3)
C17 0.046(3) 0.062(4) 0.088(5) 0.026(3) -0.006(3) 0.017(3)
C18 0.034(2) 0.0270(19) 0.034(3) 0.0153(18) 0.002(2) 0.0022(19)
C19 0.032(2) 0.045(3) 0.036(3) 0.000(2) -0.004(2) 0.001(2)

loop_
_atom_type_symbol
_atom_type_description
_atom_type_scat_dispersion_real
_atom_type_scat_dispersion_imag
_atom_type_scat_source
C C 0.0033 0.0016 'International Tables Vol C Tables 4.2.6.8 and 6.1.1.4'
H H 0.0000 0.0000 'International Tables Vol C Tables 4.2.6.8 and 6.1.1.4'
N N 0.0061 0.0033 'International Tables Vol C Tables 4.2.6.8 and 6.1.1.4'
O O 0.0106 0.0060 'International Tables Vol C Tables 4.2.6.8 and 6.1.1.4'
Co Co 0.3494 0.9721 'International Tables Vol C Tables 4.2.6.8 and 6.1.1.4'

loop_
_geom_angle_atom_site_label_1
_geom_angle_atom_site_label_2
_geom_angle_atom_site_label_3
_geom_angle_site_symmetry_1
_geom_angle_site_symmetry_3
_geom_angle
_geom_angle_publ_flag
O1 Co1 O1 3 . 92.32(18) ?
O1 Co1 N1 3 . 121.02(14) ?
O1 Co1 N1 . . 108.28(14) ?
O1 Co1 N1 3 3 108.28(14) ?
O1 Co1 N1 . 3 121.02(14) ?
N1 Co1 N1 . 3 106.5(2) ?
C19 O1 Co1 . . 109.7(3) ?
N2 N1 C16 . . 103.8(4) ?
N2 N1 Co1 . . 126.8(3) ?
C16 N1 Co1 . . 128.4(3) ?
C18 N2 N1 . . 113.2(5) ?
C18 N2 H2 . . 123.4 ?
N1 N2 H2 . . 123.4 ?
C2 C1 C6 . . 121.6(5) ?
C2 C1 C19 . . 118.8(4) ?
C6 C1 C19 . . 119.5(4) ?
C1 C2 C3 . . 117.2(5) ?
C1 C2 C7 . . 121.3(5) ?
C3 C2 C7 . . 121.4(5) ?
C4 C3 C2 . . 122.1(6) ?
C4 C3 H3 . . 118.9 ?
C2 C3 H3 . . 118.9 ?
C5 C4 C3 . . 118.2(5) ?
C5 C4 C10 . . 120.9(7) ?
C3 C4 C10 . . 120.9(7) ?
C4 C5 C6 . . 122.9(6) ?
C4 C5 H5 . . 118.5 ?
C6 C5 H5 . . 118.5 ?
C5 C6 C1 . . 117.9(5) ?
C5 C6 C13 . . 120.7(5) ?
C1 C6 C13 . . 121.3(5) ?
C2 C7 C8 . . 109.3(5) ?
C2 C7 C9 . . 114.9(5) ?
C8 C7 C9 . . 109.2(5) ?
C2 C7 H7A . . 107.7 ?
C8 C7 H7A . . 107.7 ?
C9 C7 H7A . . 107.7 ?
C7 C8 H8A . . 109.5 ?
C7 C8 H8B . . 109.5 ?
H8A C8 H8B . . 109.5 ?
C7 C8 H8C . . 109.5 ?
H8A C8 H8C . . 109.5 ?
H8B C8 H8C . . 109.5 ?
C7 C9 H9A . . 109.5 ?
C7 C9 H9B . . 109.5 ?
H9A C9 H9B . . 109.5 ?
C7 C9 H9C . . 109.5 ?
H9A C9 H9C . . 109.5 ?
H9B C9 H9C . . 109.5 ?
C11 C10 C12 . . 121.6(8) ?
C11 C10 C4 . . 113.9(6) ?
C12 C10 C4 . . 113.5(7) ?
C11 C10 H10A . . 101.2 ?
C12 C10 H10A . . 101.2 ?
C4 C10 H10A . . 101.2 ?
C10 C11 H11A . . 109.5 ?
C10 C11 H11B . . 109.5 ?
H11A C11 H11B . . 109.5 ?
C10 C11 H11C . . 109.5 ?
H11A C11 H11C . . 109.5 ?
H11B C11 H11C . . 109.5 ?
C10 C12 H12A . . 109.5 ?
C10 C12 H12B . . 109.5 ?
H12A C12 H12B . . 109.5 ?
C10 C12 H12C . . 109.5 ?
H12A C12 H12C . . 109.5 ?
H12B C12 H12C . . 109.5 ?
C6 C13 C15 . . 110.6(5) ?
C6 C13 C14 . . 113.0(5) ?
C15 C13 C14 . . 110.7(5) ?
C6 C13 H13A . . 107.4 ?
C15 C13 H13A . . 107.4 ?
C14 C13 H13A . . 107.4 ?
C13 C14 H14A . . 109.5 ?
C13 C14 H14B . . 109.5 ?
H14A C14 H14B . . 109.5 ?
C13 C14 H14C . . 109.5 ?
H14A C14 H14C . . 109.5 ?
H14B C14 H14C . . 109.5 ?
C13 C15 H15A . . 109.5 ?
C13 C15 H15B . . 109.5 ?
H15A C15 H15B . . 109.5 ?
C13 C15 H15C . . 109.5 ?
H15A C15 H15C . . 109.5 ?
H15B C15 H15C . . 109.5 ?
C17 C16 N1 . . 108.3(5) ?
C17 C16 H16 . . 125.8 ?
N1 C16 H16 . . 125.8 ?
C18 C17 C16 . . 107.9(5) ?
C18 C17 H17 . . 126.0 ?
C16 C17 H17 . . 126.0 ?
N2 C18 C17 . . 106.8(4) ?
N2 C18 H18 . . 126.6 ?
C17 C18 H18 . . 126.6 ?
O2 C19 O1 . . 121.5(4) ?
O2 C19 C1 . . 122.0(4) ?
O1 C19 C1 . . 116.5(4) ?

loop_
_geom_bond_atom_site_label_1
_geom_bond_atom_site_label_2
_geom_bond_site_symmetry_2
_geom_bond_distance
_geom_bond_publ_flag
Co1 O1 3 1.993(3) ?
Co1 O1 . 1.993(3) ?
Co1 N1 . 2.000(4) ?
Co1 N1 3 2.000(4) ?
O1 C19 . 1.303(5) ?
O2 C19 . 1.223(5) ?
N1 N2 . 1.328(6) ?
N1 C16 . 1.375(6) ?
N2 C18 . 1.310(6) ?
N2 H2 . 0.8800 ?
C1 C2 . 1.394(7) ?
C1 C6 . 1.403(7) ?
C1 C19 . 1.499(6) ?
C2 C3 . 1.404(7) ?
C2 C7 . 1.518(7) ?
C3 C4 . 1.397(9) ?
C3 H3 . 0.9500 ?
C4 C5 . 1.355(9) ?
C4 C10 . 1.529(8) ?
C5 C6 . 1.388(7) ?
C5 H5 . 0.9500 ?
C6 C13 . 1.507(8) ?
C7 C8 . 1.522(8) ?
C7 C9 . 1.531(8) ?
C7 H7A . 1.0000 ?
C8 H8A . 0.9800 ?
C8 H8B . 0.9800 ?
C8 H8C . 0.9800 ?
C9 H9A . 0.9800 ?
C9 H9B . 0.9800 ?
C9 H9C . 0.9800 ?
C10 C11 . 1.431(10) ?
C10 C12 . 1.437(10) ?
C10 H10A . 1.0000 ?
C11 H11A . 0.9800 ?
C11 H11B . 0.9800 ?
C11 H11C . 0.9800 ?
C12 H12A . 0.9800 ?
C12 H12B . 0.9800 ?
C12 H12C . 0.9800 ?
C13 C15 . 1.527(8) ?
C13 C14 . 1.534(8) ?
C13 H13A . 1.0000 ?
C14 H14A . 0.9800 ?
C14 H14B . 0.9800 ?
C14 H14C . 0.9800 ?
C15 H15A . 0.9800 ?
C15 H15B . 0.9800 ?
C15 H15C . 0.9800 ?
C16 C17 . 1.360(7) ?
C16 H16 . 0.9500 ?
C17 C18 . 1.331(7) ?
C17 H17 . 0.9500 ?
C18 H18 . 0.9500 ?

loop_
_geom_torsion_atom_site_label_1
_geom_torsion_atom_site_label_2
_geom_torsion_atom_site_label_3
_geom_torsion_atom_site_label_4
_geom_torsion_site_symmetry_1
_geom_torsion_site_symmetry_2
_geom_torsion_site_symmetry_3
_geom_torsion_site_symmetry_4
_geom_torsion
_geom_torsion_publ_flag
O1 Co1 O1 C19 3 . . . -174.0(3) ?
N1 Co1 O1 C19 . . . . 62.1(3) ?
N1 Co1 O1 C19 3 . . . -61.0(3) ?
O1 Co1 N1 N2 3 . . . -169.3(4) ?
O1 Co1 N1 N2 . . . . -64.9(4) ?
N1 Co1 N1 N2 3 . . . 66.7(4) ?
O1 Co1 N1 C16 3 . . . 23.7(5) ?
O1 Co1 N1 C16 . . . . 128.1(4) ?
N1 Co1 N1 C16 3 . . . -100.4(5) ?
C16 N1 N2 C18 . . . . -0.3(6) ?
Co1 N1 N2 C18 . . . . -169.9(3) ?
C6 C1 C2 C3 . . . . 1.0(8) ?
C19 C1 C2 C3 . . . . 178.4(5) ?
C6 C1 C2 C7 . . . . -174.0(5) ?
C19 C1 C2 C7 . . . . 3.4(8) ?
C1 C2 C3 C4 . . . . -2.5(9) ?
C7 C2 C3 C4 . . . . 172.5(6) ?
C2 C3 C4 C5 . . . . 2.8(10) ?
C2 C3 C4 C10 . . . . -179.2(6) ?
C3 C4 C5 C6 . . . . -1.6(11) ?
C10 C4 C5 C6 . . . . -179.6(6) ?
C4 C5 C6 C1 . . . . 0.2(9) ?
C4 C5 C6 C13 . . . . -178.2(6) ?
C2 C1 C6 C5 . . . . 0.1(8) ?
C19 C1 C6 C5 . . . . -177.3(5) ?
C2 C1 C6 C13 . . . . 178.5(5) ?
C19 C1 C6 C13 . . . . 1.2(8) ?
C1 C2 C7 C8 . . . . 90.8(7) ?
C3 C2 C7 C8 . . . . -84.0(7) ?
C1 C2 C7 C9 . . . . -146.0(6) ?
C3 C2 C7 C9 . . . . 39.2(8) ?
C5 C4 C10 C11 . . . . -130.1(9) ?
C3 C4 C10 C11 . . . . 51.9(11) ?
C5 C4 C10 C12 . . . . 85.1(11) ?
C3 C4 C10 C12 . . . . -92.8(10) ?
C5 C6 C13 C15 . . . . 82.9(7) ?
C1 C6 C13 C15 . . . . -95.5(6) ?
C5 C6 C13 C14 . . . . -41.9(8) ?
C1 C6 C13 C14 . . . . 139.7(5) ?
N2 N1 C16 C17 . . . . 0.1(6) ?
Co1 N1 C16 C17 . . . . 169.4(4) ?
N1 C16 C17 C18 . . . . 0.2(7) ?
N1 N2 C18 C17 . . . . 0.4(6) ?
C16 C17 C18 N2 . . . . -0.4(6) ?
Co1 O1 C19 O2 . . . . 11.3(5) ?
Co1 O1 C19 C1 . . . . -168.4(3) ?
C2 C1 C19 O2 . . . . -93.1(6) ?
C6 C1 C19 O2 . . . . 84.3(6) ?
C2 C1 C19 O1 . . . . 86.6(6) ?
C6 C1 C19 O1 . . . . -95.9(5) ?
